data_2104768
loop_
_publ_author_name
'Friedrich, Alexandra'
'Juarez-Arellano, Erick A.'
'Hauss\"uhl, Eiken'
'Boehler, Reinhard'
'Winkler, Bj\"orn'
'Wiehl, Leonore'
'Morgenroth, Wolfgang'
'Burianek, Manfred'
'M\"uhlberg, Manfred'

_publ_contact_author
;
        Dr. Alexandra Friedrich
        Institut f\"ur Geowissenschaften, Abt. Kristallographie
        Goethe-Univerist\"at Frankfurt
        Altenh\"oferallee 1
        D-60438 Frankfurt am Main
        Germany
;
_publ_section_title
;
 Persistence of the stereochemical activity of the Bi^3+^ lone electron
 pair in Bi~2~Ga~4~O~9~ up to 50GPa and crystal structure of the
 high-pressure phase
;
_journal_issue 3
_journal_name_full 'Acta Crystallographica Section B'
_journal_page_first 323
_journal_page_last 337
_journal_paper_doi 10.1107/S0108768110010104
_journal_volume 66
_journal_year 2010
_chemical_formula_structural Bi2Ga4O9
_chemical_formula_sum 'Bi2 Ga4 O9'
_chemical_formula_weight 840.84
_chemical_name_systematic
;
bismuth gallium oxide
;
_space_group_IT_number 55
_symmetry_cell_setting orthorhombic
_symmetry_space_group_name_Hall '-P 2 2ab'
_symmetry_space_group_name_H-M 'P b a m'
_atom_sites_solution_hydrogens geom
_atom_sites_solution_primary direct
_atom_sites_solution_secondary difmap
_audit_creation_method SHELXL-97
_cell_angle_alpha 90.00
_cell_angle_beta 90.00
_cell_angle_gamma 90.00
_cell_formula_units_Z 2
_cell_length_a 7.848(6)
_cell_length_b 8.230(5)
_cell_length_c 5.875(3)
_cell_measurement_pressure '3.3(2) GPa'
_cell_measurement_reflns_used 25
_cell_measurement_temperature 293(2)
_cell_measurement_theta_max 15
_cell_measurement_theta_min 10
_cell_volume 379.5(4)
_computing_cell_refinement CAD4_0
_computing_data_collection CAD4_0
_computing_data_reduction
; Win-IntegrStp, version 3.5 by Angel (2004) www.crystal.vt.edu/crystal
  Absorb v6.0 by Angel (2003) www.crystal.vt.edu/crystal
;
_computing_molecular_graphics 'ATOMS (Dowty, 1999)'
_computing_publication_material LATEX
_computing_structure_refinement 'SHELXL-97 (Sheldrick, 1997)'
_diffrn_ambient_temperature 293(2)
_diffrn_detector_area_resol_mean 'Point detector'
_diffrn_measured_fraction_theta_full 0.285
_diffrn_measured_fraction_theta_max 0.285
_diffrn_measurement_device_type 'Nonius CAD4 kappa-four-circle diffractometer'
_diffrn_measurement_method 'omega scan, step scan, fixed-phi method'
_diffrn_radiation_monochromator graphite
_diffrn_radiation_source 'fine-focus sealed tube'
_diffrn_radiation_type MoK\a
_diffrn_radiation_wavelength 0.71073
_diffrn_reflns_av_R_equivalents 0.0340
_diffrn_reflns_av_sigmaI/netI 0.0349
_diffrn_reflns_limit_h_max 8
_diffrn_reflns_limit_h_min -8
_diffrn_reflns_limit_k_max 14
_diffrn_reflns_limit_k_min -14
_diffrn_reflns_limit_l_max 9
_diffrn_reflns_limit_l_min -9
_diffrn_reflns_number 1247
_diffrn_reflns_theta_full 42.35
_diffrn_reflns_theta_max 42.35
_diffrn_reflns_theta_min 3.47
_diffrn_standards_interval_time '360 minutes'
_diffrn_standards_number 3
_exptl_absorpt_coefficient_mu 60.143
_exptl_absorpt_correction_T_max 0.380
_exptl_absorpt_correction_T_min 0.277
_exptl_absorpt_correction_type gaussian
_exptl_absorpt_process_details
;
Gaussian integration over a grid
of 16 x 16 x 16 points =  4096 total grid points
  Based upon method of Burnham (1966)
 Data corrected for diamond-anvil cell absorption
 Note that exptl_absorpt_correction_tmin and _tmax
 the total correction factors applied to the intensities
 The individual factors are:
         range of dac transmission factors (min-max)      0.293     0.403
 thickness of diamond anvil 1:  1.300 mm, mu =  0.2025 mm-1
       thickness of platten 1:  4.000 mm, mu =  0.0473 mm-1
 thickness of diamond anvil 2:  1.300 mm, mu =  0.2025 mm-1
       thickness of platten 2:  4.000 mm, mu =  0.0473 mm-1
    No gasket shadowing corrections were made
;
_exptl_crystal_colour pale-yellow
_exptl_crystal_density_diffrn 7.358
_exptl_crystal_density_method 'not measured'
_exptl_crystal_description 'rectangular plate'
_exptl_crystal_F_000 724
_exptl_crystal_size_max 0.108
_exptl_crystal_size_mid 0.09
_exptl_crystal_size_min 0.04
_refine_diff_density_max 3.125
_refine_diff_density_min -3.046
_refine_ls_extinction_coef 0.0170(12)
_refine_ls_extinction_expression Fc^*^=kFc[1+0.001xFc^2^\l^3^/sin(2\q)]^-1/4^
_refine_ls_extinction_method SHELXL
_refine_ls_goodness_of_fit_ref 1.192
_refine_ls_hydrogen_treatment mixed
_refine_ls_matrix_type full
_refine_ls_number_parameters 21
_refine_ls_number_reflns 413
_refine_ls_number_restraints 0
_refine_ls_restrained_S_all 1.192
_refine_ls_R_factor_all 0.0279
_refine_ls_R_factor_gt 0.0279
_refine_ls_shift/su_max 0.000
_refine_ls_shift/su_mean 0.000
_refine_ls_structure_factor_coef Fsqd
_refine_ls_weighting_details 'calc w=1/[\s^2^(Fo^2^)+(0.0329P)^2^+17.8425P] where P=(Fo^2^+2Fc^2^)/3'
_refine_ls_weighting_scheme calc
_refine_ls_wR_factor_gt 0.0766
_refine_ls_wR_factor_ref 0.0766
_reflns_number_gt 413
_reflns_number_total 413
_reflns_threshold_expression >2sigma(I)
_cod_data_source_file sn5096.cif
_cod_data_source_block 3.3GPa
_cod_depositor_comments
;
The following automatic conversions were performed:
'_symmetry_cell_setting' value 'Orthorhombic' changed to 'orthorhombic'
according to '/home/saulius/struct/CIF-dictionaries/cif_core.dic'
dictionary named 'cif_core.dic' version 2.4.1 from
2010-06-29.

'_exptl_absorpt_correction_type' value 'Gaussian' changed to
'gaussian' according to
'/home/saulius/struct/CIF-dictionaries/cif_core.dic' dictionary named
'cif_core.dic' version 2.4.1 from 2010-06-29.

Automatic conversion script
Id: cif_fix_enum 1527 2010-12-29 10:47:43Z saulius 
;
_cod_original_sg_symbol_H-M Pbam
_cod_database_code 2104768
_cod_database_fobs_code 2104768

loop_
_symmetry_equiv_pos_as_xyz
'x, y, z'
'-x, -y, z'
'x+1/2, -y+1/2, -z'
'-x+1/2, y+1/2, -z'
'-x, -y, -z'
'x, y, -z'
'-x-1/2, y-1/2, z'
'x-1/2, -y-1/2, z'

loop_
_atom_site_type_symbol
_atom_site_label
_atom_site_fract_x
_atom_site_fract_y
_atom_site_fract_z
_atom_site_U_iso_or_equiv
_atom_site_adp_type
_atom_site_calc_flag
_atom_site_refinement_flags
_atom_site_occupancy
_atom_site_disorder_assembly
_atom_site_disorder_group
Bi Bi1 0.33178(12) 0.16775(7) 0.0000 0.00634(18) Uiso d S 1 . .
Ga Ga1 0.0000 0.0000 0.2571(3) 0.0046(3) Uiso d S 1 . .
Ga Ga2 0.1476(3) 0.3354(2) 0.5000 0.0054(3) Uiso d S 1 . .
O O1 0.347(2) 0.4281(15) 0.0000 0.009(2) Uiso d S 1 . .
O O2 0.371(2) 0.4048(17) 0.5000 0.011(3) Uiso d S 1 . .
O O3 0.1347(16) 0.2051(9) 0.2422(18) 0.0080(15) Uiso d . 1 . .
O O4 0.0000 0.5000 0.5000 0.047(9) Uiso d S 1 . .

loop_
_atom_type_symbol
_atom_type_description
_atom_type_scat_dispersion_real
_atom_type_scat_dispersion_imag
_atom_type_scat_source
O O 0.0106 0.0060 'International Tables Vol C Tables 4.2.6.8 and 6.1.1.4'
Ga Ga 0.2307 1.6083 'International Tables Vol C Tables 4.2.6.8 and 6.1.1.4'
Bi Bi -4.1077 10.2566 'International Tables Vol C Tables 4.2.6.8 and 6.1.1.4'

loop_
_geom_angle_atom_site_label_1
_geom_angle_atom_site_label_2
_geom_angle_atom_site_label_3
_geom_angle_site_symmetry_1
_geom_angle_site_symmetry_3
_geom_angle
_geom_angle_publ_flag
O3 Bi1 O3 6 . 84.1(6) ?
O3 Bi1 O1 6 . 84.1(4) ?
O3 Bi1 O1 . . 84.1(4) ?
O3 Bi1 O1 6 7_655 72.2(4) ?
O3 Bi1 O1 . 7_655 72.2(4) ?
O1 Bi1 O1 . 7_655 147.8(2) ?
O3 Bi1 Ga1 6 5 35.1(2) ?
O3 Bi1 Ga1 . 5 78.1(3) ?
O1 Bi1 Ga1 . 5 117.5(4) ?
O1 Bi1 Ga1 7_655 5 37.3(3) ?
O3 Bi1 Ga1 6 . 78.1(3) ?
O3 Bi1 Ga1 . . 35.1(2) ?
O1 Bi1 Ga1 . . 117.5(4) ?
O1 Bi1 Ga1 7_655 . 37.3(3) ?
Ga1 Bi1 Ga1 5 . 54.27(7) ?
O2 Ga1 O2 7_655 3_456 83.7(8) ?
O2 Ga1 O3 7_655 2 88.1(5) ?
O2 Ga1 O3 3_456 2 95.7(6) ?
O2 Ga1 O3 7_655 . 95.7(6) ?
O2 Ga1 O3 3_456 . 88.1(5) ?
O3 Ga1 O3 2 . 175.0(6) ?
O2 Ga1 O1 7_655 3_455 172.4(6) ?
O2 Ga1 O1 3_456 3_455 97.2(5) ?
O3 Ga1 O1 2 3_455 84.3(5) ?
O3 Ga1 O1 . 3_455 91.9(5) ?
O2 Ga1 O1 7_655 7_655 97.2(5) ?
O2 Ga1 O1 3_456 7_655 172.4(6) ?
O3 Ga1 O1 2 7_655 91.9(5) ?
O3 Ga1 O1 . 7_655 84.3(5) ?
O1 Ga1 O1 3_455 7_655 83.0(8) ?
O2 Ga1 Ga1 7_655 5_556 41.8(4) ?
O2 Ga1 Ga1 3_456 5_556 41.8(4) ?
O3 Ga1 Ga1 2 5_556 92.5(3) ?
O3 Ga1 Ga1 . 5_556 92.5(3) ?
O1 Ga1 Ga1 3_455 5_556 138.5(4) ?
O1 Ga1 Ga1 7_655 5_556 138.5(4) ?
O2 Ga1 Ga1 7_655 5 138.2(4) ?
O2 Ga1 Ga1 3_456 5 138.2(4) ?
O3 Ga1 Ga1 2 5 87.5(3) ?
O3 Ga1 Ga1 . 5 87.5(3) ?
O1 Ga1 Ga1 3_455 5 41.5(4) ?
O1 Ga1 Ga1 7_655 5 41.5(4) ?
Ga1 Ga1 Ga1 5_556 5 180.0 ?
O2 Ga1 Bi1 7_655 5 125.7(5) ?
O2 Ga1 Bi1 3_456 5 95.5(5) ?
O3 Ga1 Bi1 2 5 37.8(3) ?
O3 Ga1 Bi1 . 5 138.6(3) ?
O1 Ga1 Bi1 3_455 5 46.7(4) ?
O1 Ga1 Bi1 7_655 5 90.2(5) ?
Ga1 Ga1 Bi1 5_556 5 117.13(3) ?
Ga1 Ga1 Bi1 5 5 62.87(3) ?
O2 Ga1 Bi1 7_655 . 95.5(5) ?
O2 Ga1 Bi1 3_456 . 125.7(5) ?
O3 Ga1 Bi1 2 . 138.6(3) ?
O3 Ga1 Bi1 . . 37.8(3) ?
O1 Ga1 Bi1 3_455 . 90.2(5) ?
O1 Ga1 Bi1 7_655 . 46.7(4) ?
Ga1 Ga1 Bi1 5_556 . 117.13(3) ?
Ga1 Ga1 Bi1 5 . 62.87(3) ?
Bi1 Ga1 Bi1 5 . 125.73(7) ?
O4 Ga2 O2 . . 112.5(4) ?
O4 Ga2 O3 . . 113.8(4) ?
O2 Ga2 O3 . . 103.3(5) ?
O4 Ga2 O3 . 6_556 113.8(4) ?
O2 Ga2 O3 . 6_556 103.3(5) ?
O3 Ga2 O3 . 6_556 109.2(5) ?
Ga1 O1 Ga1 7_665 3 97.0(8) ?
Ga1 O1 Bi1 7_665 . 109.1(5) ?
Ga1 O1 Bi1 3 . 109.1(5) ?
Ga1 O1 Bi1 7_665 7_665 96.1(4) ?
Ga1 O1 Bi1 3 7_665 96.1(4) ?
Bi1 O1 Bi1 . 7_665 141.3(9) ?
Ga2 O2 Ga1 . 3_556 128.9(5) ?
Ga2 O2 Ga1 . 7_665 128.9(5) ?
Ga1 O2 Ga1 3_556 7_665 96.3(8) ?
Ga2 O3 Ga1 . . 118.8(6) ?
Ga2 O3 Bi1 . . 126.1(6) ?
Ga1 O3 Bi1 . . 107.1(4) ?
Ga2 O4 Ga2 5_566 . 180.0 ?

loop_
_geom_bond_atom_site_label_1
_geom_bond_atom_site_label_2
_geom_bond_site_symmetry_2
_geom_bond_distance
_geom_bond_publ_flag
Bi1 O3 6 2.124(12) ?
Bi1 O3 . 2.124(12) ?
Bi1 O1 . 2.146(12) ?
Bi1 O1 7_655 2.422(15) ?
Bi1 Ga1 5 3.312(2) ?
Bi1 Ga1 . 3.312(2) ?
Ga1 O2 7_655 1.916(11) ?
Ga1 O2 3_456 1.916(11) ?
Ga1 O3 2 1.993(9) ?
Ga1 O3 . 1.993(9) ?
Ga1 O1 3_455 2.017(12) ?
Ga1 O1 7_655 2.017(12) ?
Ga1 Ga1 5_556 2.854(4) ?
Ga1 Ga1 5 3.021(4) ?
Ga1 Bi1 5 3.312(2) ?
Ga2 O4 . 1.783(2) ?
Ga2 O2 . 1.847(19) ?
Ga2 O3 . 1.859(10) ?
Ga2 O3 6_556 1.859(10) ?
O1 Ga1 7_665 2.017(12) ?
O1 Ga1 3 2.017(12) ?
O1 Bi1 7_665 2.422(15) ?
O2 Ga1 3_556 1.916(11) ?
O2 Ga1 7_665 1.916(11) ?
O4 Ga2 5_566 1.783(2) ?
